data_7150442
loop_
_publ_author_name
'Atkinson, Paul'
'Findlay, Karen S.'
'Kielar, Filip'
'Pal, Robert'
'Parker, David'
'Poole, Robert A.'
'Puschmann, Horst'
'Richardson, Siobhan L.'
'Stenson, Philip A.'
'Thompson, Amber L.'
'Yu, Junhau'

_publ_section_title
;
 Azaxanthones and azathioxanthones are effective sensitisers for
 europium and terbium luminescence.
;
_journal_issue 9
_journal_name_full 'Organic &amp; biomolecular chemistry'
_journal_page_first 1707
_journal_page_last 1722
_journal_paper_doi 10.1039/b601357k
_journal_volume 4
_journal_year 2006
_chemical_formula_moiety 'C15 H14 N2 O2'
_chemical_formula_sum 'C15 H14 N2 O2'
_chemical_formula_weight 254.28
_chemical_melting_point ?
_chemical_name_common 6-Ethylamino-2-methyl-1-azaxanthone
_chemical_name_systematic
;
6-Ethylamino-2-methyl-1-azaxanthone
;
_space_group_IT_number 14
_symmetry_cell_setting monoclinic
_symmetry_space_group_name_Hall '-P 2ybc'
_symmetry_space_group_name_H-M 'P 1 21/c 1'
_atom_sites_solution_hydrogens geom
_atom_sites_solution_primary direct
_atom_sites_solution_secondary difmap
_cell_angle_alpha 90.00
_cell_angle_beta 90.953(3)
_cell_angle_gamma 90.00
_cell_formula_units_Z 4
_cell_length_a 4.5840(3)
_cell_length_b 11.1889(7)
_cell_length_c 24.2034(15)
_cell_measurement_reflns_used 1124
_cell_measurement_temperature 120(2)
_cell_measurement_theta_max 26.054
_cell_measurement_theta_min 2.480
_cell_volume 1241.22(14)
_computing_cell_refinement 'SMART-NT V6.1 (Bruker, 2000)'
_computing_data_collection 'SMART-NT V6.1 (Bruker, 2000)'
_computing_data_reduction 'SAINT-NT V6.45A (Bruker, 2000)'
_computing_molecular_graphics 'Bruker SHELXTL'
_computing_publication_material 'Bruker SHELXTL'
_computing_structure_refinement 'SHELXL-97 (Sheldrick, 1997)'
_computing_structure_solution 'SHELXS-97 (Sheldrick, 1997)'
_diffrn_ambient_temperature 120(2)
_diffrn_detector_area_resol_mean 8
_diffrn_measured_fraction_theta_full 0.995
_diffrn_measured_fraction_theta_max 0.995
_diffrn_measurement_device_type 'Bruker SMART CCD 1K area detector'
_diffrn_measurement_method \w-scans
_diffrn_radiation_monochromator graphite
_diffrn_radiation_source 'fine-focus sealed tube'
_diffrn_radiation_type MoK\a
_diffrn_radiation_wavelength 0.71073
_diffrn_reflns_av_R_equivalents 0.1251
_diffrn_reflns_av_sigmaI/netI 0.1399
_diffrn_reflns_limit_h_max 5
_diffrn_reflns_limit_h_min -5
_diffrn_reflns_limit_k_max 14
_diffrn_reflns_limit_k_min -14
_diffrn_reflns_limit_l_max 30
_diffrn_reflns_limit_l_min -30
_diffrn_reflns_number 7428
_diffrn_reflns_theta_full 27.07
_diffrn_reflns_theta_max 27.07
_diffrn_reflns_theta_min 1.68
_exptl_absorpt_coefficient_mu 0.092
_exptl_absorpt_correction_T_max 1.000000
_exptl_absorpt_correction_T_min 0.708511
_exptl_absorpt_correction_type multi-scan
_exptl_absorpt_process_details 'SADABS (G.M.Sheldrick, 1998)'
_exptl_crystal_colour yellow
_exptl_crystal_density_diffrn 1.361
_exptl_crystal_density_meas ?
_exptl_crystal_density_method .
_exptl_crystal_description needle
_exptl_crystal_F_000 536
_exptl_crystal_size_max 0.60
_exptl_crystal_size_mid 0.08
_exptl_crystal_size_min 0.06
_refine_diff_density_max 0.209
_refine_diff_density_min -0.247
_refine_diff_density_rms 0.057
_refine_ls_extinction_coef 0.013(2)
_refine_ls_extinction_expression Fc^*^=kFc[1+0.001xFc^2^\l^3^/sin(2\q)]^-1/4^
_refine_ls_extinction_method SHELXL
_refine_ls_goodness_of_fit_ref 0.867
_refine_ls_hydrogen_treatment constr
_refine_ls_matrix_type full
_refine_ls_number_parameters 175
_refine_ls_number_reflns 2722
_refine_ls_number_restraints 0
_refine_ls_restrained_S_all 0.867
_refine_ls_R_factor_all 0.1531
_refine_ls_R_factor_gt 0.0560
_refine_ls_shift/su_max 0.000
_refine_ls_shift/su_mean 0.000
_refine_ls_structure_factor_coef Fsqd
_refine_ls_weighting_details 'calc w=1/[\s^2^(Fo^2^)+(0.0559P)^2^+0.0000P] where P=(Fo^2^+2Fc^2^)/3'
_refine_ls_weighting_scheme calc
_refine_ls_wR_factor_gt 0.1174
_refine_ls_wR_factor_ref 0.1502
_reflns_number_gt 1112
_reflns_number_total 2722
_reflns_threshold_expression >2sigma(I)
_cod_data_source_file b601357k.txt
_cod_data_source_block 6
_cod_depositor_comments
;
The following automatic conversions were performed:
'_symmetry_cell_setting' value 'Monoclinic' changed to 'monoclinic'
according to '/home/adriana/struct/CIF-dictionaries/cif_core.dic'
dictionary named 'cif_core.dic' version 2.4.1 from 2010-06-29.

Automatic conversion script
Id: cif_fix_enum 1555 2011-01-17 13:19:09Z saulius 

The following automatic conversions were performed:

'_chemical_melting_point' value 'not measured' was changed to '?' -
the value is undefined or not given.

Automatic conversion script
Id: cif_fix_values 1569 2011-02-09 13:29:24Z adriana 
;
_cod_original_sg_symbol_H-M P2(1)/c
_cod_database_code 7150442

loop_
_symmetry_equiv_pos_as_xyz
'x, y, z'
'-x, y+1/2, -z+1/2'
'-x, -y, -z'
'x, -y-1/2, z-1/2'

loop_
_atom_site_label
_atom_site_type_symbol
_atom_site_fract_x
_atom_site_fract_y
_atom_site_fract_z
_atom_site_U_iso_or_equiv
_atom_site_adp_type
_atom_site_occupancy
_atom_site_symmetry_multiplicity
_atom_site_calc_flag
_atom_site_refinement_flags
_atom_site_disorder_assembly
_atom_site_disorder_group
O1 O 0.2076(5) 0.15916(19) 0.32019(8) 0.0381(6) Uani 1 1 d . . .
O2 O 0.4535(5) 0.42802(18) 0.42751(7) 0.0341(6) Uani 1 1 d . . .
N1 N 0.7531(6) 0.5108(2) 0.36615(9) 0.0343(7) Uani 1 1 d . . .
N2 N -0.1483(6) 0.0756(2) 0.39775(10) 0.0363(7) Uani 1 1 d . . .
H2 H -0.0829 0.0713 0.3638 0.044 Uiso 1 1 calc R . .
C1 C 1.0799(8) 0.6146(3) 0.30458(12) 0.0383(8) Uani 1 1 d . . .
H1A H 0.9796 0.6765 0.2829 0.058 Uiso 1 1 calc R . .
H1B H 1.2460 0.5841 0.2839 0.058 Uiso 1 1 calc R . .
H1C H 1.1498 0.6486 0.3397 0.058 Uiso 1 1 calc R . .
C2 C 0.8732(7) 0.5147(3) 0.31577(12) 0.0326(8) Uani 1 1 d . . .
C3 C 0.8011(7) 0.4295(3) 0.27473(12) 0.0357(8) Uani 1 1 d . . .
H3 H 0.8865 0.4343 0.2393 0.043 Uiso 1 1 calc R . .
C4 C 0.6073(7) 0.3396(3) 0.28616(11) 0.0333(8) Uani 1 1 d . . .
H4 H 0.5592 0.2817 0.2588 0.040 Uiso 1 1 calc R . .
C5 C 0.4819(7) 0.3340(3) 0.33802(11) 0.0281(7) Uani 1 1 d . . .
C6 C 0.5656(7) 0.4229(3) 0.37578(11) 0.0301(7) Uani 1 1 d . . .
C7 C 0.2758(7) 0.2406(3) 0.35338(11) 0.0329(8) Uani 1 1 d . . .
C8 C 0.1555(7) 0.2499(3) 0.40896(12) 0.0288(7) Uani 1 1 d . . .
C9 C 0.2535(7) 0.3435(3) 0.44409(12) 0.0333(8) Uani 1 1 d . . .
C10 C -0.0511(7) 0.1674(3) 0.43021(11) 0.0309(7) Uani 1 1 d . . .
C11 C -0.1547(7) 0.1828(3) 0.48397(11) 0.0352(8) Uani 1 1 d . . .
H11 H -0.2957 0.1295 0.4984 0.042 Uiso 1 1 calc R . .
C12 C -0.0477(7) 0.2775(3) 0.51603(11) 0.0359(8) Uani 1 1 d . . .
H12 H -0.1187 0.2871 0.5524 0.043 Uiso 1 1 calc R . .
C13 C 0.1559(7) 0.3574(3) 0.49723(11) 0.0352(8) Uani 1 1 d . . .
H13 H 0.2269 0.4203 0.5202 0.042 Uiso 1 1 calc R . .
C14 C -0.3524(8) -0.0155(3) 0.41534(12) 0.0359(8) Uani 1 1 d . . .
H14A H -0.5419 0.0220 0.4239 0.043 Uiso 1 1 calc R . .
H14B H -0.2766 -0.0547 0.4493 0.043 Uiso 1 1 calc R . .
C15 C -0.3958(9) -0.1079(3) 0.37028(13) 0.0525(10) Uani 1 1 d . . .
H15A H -0.4712 -0.0690 0.3367 0.079 Uiso 1 1 calc R . .
H15B H -0.5356 -0.1684 0.3825 0.079 Uiso 1 1 calc R . .
H15C H -0.2089 -0.1464 0.3625 0.079 Uiso 1 1 calc R . .

loop_
_atom_site_aniso_label
_atom_site_aniso_U_11
_atom_site_aniso_U_22
_atom_site_aniso_U_33
_atom_site_aniso_U_23
_atom_site_aniso_U_13
_atom_site_aniso_U_12
O1 0.0524(16) 0.0313(13) 0.0304(11) -0.0040(10) -0.0082(10) -0.0059(11)
O2 0.0452(15) 0.0342(13) 0.0226(10) 0.0004(9) -0.0032(10) -0.0057(11)
N1 0.0427(18) 0.0308(16) 0.0291(14) 0.0033(12) -0.0080(13) -0.0001(14)
N2 0.0456(19) 0.0321(16) 0.0310(14) -0.0016(11) -0.0043(13) -0.0062(14)
C1 0.047(2) 0.035(2) 0.0333(17) 0.0062(15) -0.0041(15) -0.0031(17)
C2 0.037(2) 0.0304(19) 0.0300(16) 0.0046(14) -0.0083(14) 0.0034(15)
C3 0.042(2) 0.038(2) 0.0269(15) 0.0006(14) -0.0030(15) 0.0046(17)
C4 0.041(2) 0.0334(19) 0.0257(15) -0.0009(13) -0.0041(14) 0.0003(16)
C5 0.0344(19) 0.0247(17) 0.0249(15) 0.0020(13) -0.0057(13) 0.0000(14)
C6 0.0341(19) 0.0288(18) 0.0269(15) -0.0020(13) -0.0077(14) 0.0050(15)
C7 0.040(2) 0.0301(18) 0.0281(16) -0.0016(13) -0.0129(15) 0.0053(15)
C8 0.0314(19) 0.0266(17) 0.0281(14) 0.0023(13) -0.0051(13) 0.0016(14)
C9 0.039(2) 0.0296(19) 0.0311(16) 0.0038(14) -0.0062(14) 0.0002(16)
C10 0.0336(19) 0.0276(17) 0.0312(16) 0.0022(14) -0.0064(14) 0.0009(15)
C11 0.039(2) 0.034(2) 0.0322(16) 0.0038(14) -0.0008(15) 0.0001(16)
C12 0.043(2) 0.039(2) 0.0262(15) 0.0010(14) -0.0041(15) -0.0009(17)
C13 0.044(2) 0.036(2) 0.0254(16) -0.0038(14) -0.0055(15) 0.0023(17)
C14 0.042(2) 0.0274(18) 0.0376(17) 0.0030(14) -0.0068(15) -0.0001(16)
C15 0.067(3) 0.036(2) 0.054(2) -0.0051(17) -0.0060(19) -0.0134(19)

loop_
_atom_type_symbol
_atom_type_description
_atom_type_scat_dispersion_real
_atom_type_scat_dispersion_imag
_atom_type_scat_source
C C 0.0033 0.0016 'International Tables Vol C Tables 4.2.6.8 and 6.1.1.4'
H H 0.0000 0.0000 'International Tables Vol C Tables 4.2.6.8 and 6.1.1.4'
N N 0.0061 0.0033 'International Tables Vol C Tables 4.2.6.8 and 6.1.1.4'
O O 0.0106 0.0060 'International Tables Vol C Tables 4.2.6.8 and 6.1.1.4'

loop_
_geom_angle_atom_site_label_1
_geom_angle_atom_site_label_2
_geom_angle_atom_site_label_3
_geom_angle
_geom_angle_site_symmetry_1
_geom_angle_site_symmetry_3
_geom_angle_publ_flag
C6 O2 C9 120.1(2) . . ?
C6 N1 C2 117.3(3) . . ?
C10 N2 C14 124.4(3) . . ?
C10 N2 H2 117.8 . . ?
C14 N2 H2 117.8 . . ?
C2 C1 H1A 109.5 . . ?
C2 C1 H1B 109.5 . . ?
H1A C1 H1B 109.5 . . ?
C2 C1 H1C 109.5 . . ?
H1A C1 H1C 109.5 . . ?
H1B C1 H1C 109.5 . . ?
N1 C2 C3 121.3(3) . . ?
N1 C2 C1 117.3(3) . . ?
C3 C2 C1 121.3(3) . . ?
C4 C3 C2 119.8(3) . . ?
C4 C3 H3 120.1 . . ?
C2 C3 H3 120.1 . . ?
C3 C4 C5 119.6(3) . . ?
C3 C4 H4 120.2 . . ?
C5 C4 H4 120.2 . . ?
C4 C5 C6 116.3(3) . . ?
C4 C5 C7 122.7(3) . . ?
C6 C5 C7 120.9(3) . . ?
N1 C6 O2 112.7(3) . . ?
N1 C6 C5 125.6(3) . . ?
O2 C6 C5 121.7(3) . . ?
O1 C7 C5 120.9(3) . . ?
O1 C7 C8 123.2(3) . . ?
C5 C7 C8 115.9(3) . . ?
C9 C8 C10 117.9(3) . . ?
C9 C8 C7 118.9(3) . . ?
C10 C8 C7 123.2(3) . . ?
C13 C9 O2 114.9(3) . . ?
C13 C9 C8 122.6(3) . . ?
O2 C9 C8 122.5(3) . . ?
N2 C10 C11 121.0(3) . . ?
N2 C10 C8 119.5(3) . . ?
C11 C10 C8 119.5(3) . . ?
C12 C11 C10 119.1(3) . . ?
C12 C11 H11 120.4 . . ?
C10 C11 H11 120.4 . . ?
C13 C12 C11 122.9(3) . . ?
C13 C12 H12 118.5 . . ?
C11 C12 H12 118.5 . . ?
C12 C13 C9 117.9(3) . . ?
C12 C13 H13 121.1 . . ?
C9 C13 H13 121.1 . . ?
N2 C14 C15 110.2(3) . . ?
N2 C14 H14A 109.6 . . ?
C15 C14 H14A 109.6 . . ?
N2 C14 H14B 109.6 . . ?
C15 C14 H14B 109.6 . . ?
H14A C14 H14B 108.1 . . ?
C14 C15 H15A 109.5 . . ?
C14 C15 H15B 109.5 . . ?
H15A C15 H15B 109.5 . . ?
C14 C15 H15C 109.5 . . ?
H15A C15 H15C 109.5 . . ?
H15B C15 H15C 109.5 . . ?

loop_
_geom_bond_atom_site_label_1
_geom_bond_atom_site_label_2
_geom_bond_distance
_geom_bond_site_symmetry_2
_geom_bond_publ_flag
O1 C7 1.251(3) . ?
O2 C6 1.362(3) . ?
O2 C9 1.381(4) . ?
N1 C6 1.329(4) . ?
N1 C2 1.347(4) . ?
N2 C10 1.363(4) . ?
N2 C14 1.452(4) . ?
N2 H2 0.8800 . ?
C1 C2 1.493(4) . ?
C1 H1A 0.9800 . ?
C1 H1B 0.9800 . ?
C1 H1C 0.9800 . ?
C2 C3 1.412(4) . ?
C3 C4 1.372(4) . ?
C3 H3 0.9500 . ?
C4 C5 1.391(4) . ?
C4 H4 0.9500 . ?
C5 C6 1.400(4) . ?
C5 C7 1.461(4) . ?
C7 C8 1.466(4) . ?
C8 C9 1.418(4) . ?
C8 C10 1.425(4) . ?
C9 C13 1.378(4) . ?
C10 C11 1.403(4) . ?
C11 C12 1.397(4) . ?
C11 H11 0.9500 . ?
C12 C13 1.376(4) . ?
C12 H12 0.9500 . ?
C13 H13 0.9500 . ?
C14 C15 1.514(4) . ?
C14 H14A 0.9900 . ?
C14 H14B 0.9900 . ?
C15 H15A 0.9800 . ?
C15 H15B 0.9800 . ?
C15 H15C 0.9800 . ?

loop_
_geom_hbond_atom_site_label_D
_geom_hbond_atom_site_label_H
_geom_hbond_atom_site_label_A
_geom_hbond_distance_DH
_geom_hbond_distance_HA
_geom_hbond_distance_DA
_geom_hbond_angle_DHA
_geom_hbond_site_symmetry_A
N2 H2 O1 0.88 1.98 2.676(3) 135.6 .

loop_
_geom_torsion_atom_site_label_1
_geom_torsion_atom_site_label_2
_geom_torsion_atom_site_label_3
_geom_torsion_atom_site_label_4
_geom_torsion
_geom_torsion_site_symmetry_1
_geom_torsion_site_symmetry_2
_geom_torsion_site_symmetry_3
_geom_torsion_site_symmetry_4
_geom_torsion_publ_flag
C6 N1 C2 C3 0.4(4) . . . . ?
C6 N1 C2 C1 179.0(3) . . . . ?
N1 C2 C3 C4 -0.7(5) . . . . ?
C1 C2 C3 C4 -179.2(3) . . . . ?
C2 C3 C4 C5 0.5(5) . . . . ?
C3 C4 C5 C6 -0.1(4) . . . . ?
C3 C4 C5 C7 -179.5(3) . . . . ?
C2 N1 C6 O2 -179.0(3) . . . . ?
C2 N1 C6 C5 0.0(5) . . . . ?
C9 O2 C6 N1 179.6(3) . . . . ?
C9 O2 C6 C5 0.5(4) . . . . ?
C4 C5 C6 N1 -0.1(4) . . . . ?
C7 C5 C6 N1 179.2(3) . . . . ?
C4 C5 C6 O2 178.8(3) . . . . ?
C7 C5 C6 O2 -1.8(4) . . . . ?
C4 C5 C7 O1 1.5(5) . . . . ?
C6 C5 C7 O1 -177.9(3) . . . . ?
C4 C5 C7 C8 -177.9(3) . . . . ?
C6 C5 C7 C8 2.7(4) . . . . ?
O1 C7 C8 C9 178.1(3) . . . . ?
C5 C7 C8 C9 -2.5(4) . . . . ?
O1 C7 C8 C10 -0.3(5) . . . . ?
C5 C7 C8 C10 179.0(3) . . . . ?
C6 O2 C9 C13 179.8(3) . . . . ?
C6 O2 C9 C8 -0.4(4) . . . . ?
C10 C8 C9 C13 -0.3(4) . . . . ?
C7 C8 C9 C13 -178.8(3) . . . . ?
C10 C8 C9 O2 180.0(3) . . . . ?
C7 C8 C9 O2 1.5(4) . . . . ?
C14 N2 C10 C11 -2.5(5) . . . . ?
C14 N2 C10 C8 178.3(3) . . . . ?
C9 C8 C10 N2 -179.4(3) . . . . ?
C7 C8 C10 N2 -1.0(4) . . . . ?
C9 C8 C10 C11 1.4(4) . . . . ?
C7 C8 C10 C11 179.9(3) . . . . ?
N2 C10 C11 C12 179.5(3) . . . . ?
C8 C10 C11 C12 -1.4(4) . . . . ?
C10 C11 C12 C13 0.2(5) . . . . ?
C11 C12 C13 C9 1.0(5) . . . . ?
O2 C9 C13 C12 178.9(3) . . . . ?
C8 C9 C13 C12 -0.9(5) . . . . ?
C10 N2 C14 C15 -176.1(3) . . . . ?

loop_
_cod_related_entry_id
_cod_related_entry_database
_cod_related_entry_code
1 ChemSpider 9718161
